data_7106264
loop_
_publ_author_name
'Xin Yu'
'Aaron Mailman'
'Paul A. Dube'
'Abdeljalil Assoud'
'Richard T. Oakley'

_publ_section_title
;
 The first semiquinone-bridged bisdithiazolyl radical conductor: a canted
 antiferromagnet displaying a spin-flop transition
;
_journal_name_full Chem.Commun.
_journal_page_first 4655
_journal_paper_doi 10.1039/c1cc10598a
_journal_volume 47
_journal_year 2011
_chemical_formula_sum 'C13 H5 F3 N2 O4 S5'
_chemical_formula_weight 470.49
_chemical_name_systematic
;
?
;
_space_group_IT_number 14
_symmetry_cell_setting monoclinic
_symmetry_space_group_name_Hall '-P 2ybc'
_symmetry_space_group_name_H-M 'P 1 21/c 1'
_atom_sites_solution_hydrogens geom
_atom_sites_solution_primary direct
_atom_sites_solution_secondary difmap
_audit_creation_method SHELXL-97
_cell_angle_alpha 90.00
_cell_angle_beta 102.7620(10)
_cell_angle_gamma 90.00
_cell_formula_units_Z 4
_cell_length_a 8.4534(4)
_cell_length_b 12.9782(6)
_cell_length_c 16.2121(7)
_cell_measurement_temperature 296(2)
_cell_volume 1734.69(14)
_computing_structure_refinement 'SHELXL-97 (Sheldrick, 1997)'
_computing_structure_solution 'SHELXS-97 (Sheldrick, 1990)'
_diffrn_ambient_temperature 296(2)
_diffrn_measured_fraction_theta_full 0.999
_diffrn_measured_fraction_theta_max 0.999
_diffrn_radiation_monochromator graphite
_diffrn_radiation_source 'fine-focus sealed tube'
_diffrn_radiation_type MoK\a
_diffrn_radiation_wavelength 0.71073
_diffrn_reflns_av_R_equivalents 0.0289
_diffrn_reflns_av_sigmaI/netI 0.0196
_diffrn_reflns_limit_h_max 11
_diffrn_reflns_limit_h_min -11
_diffrn_reflns_limit_k_max 17
_diffrn_reflns_limit_k_min -17
_diffrn_reflns_limit_l_max 21
_diffrn_reflns_limit_l_min -21
_diffrn_reflns_number 22230
_diffrn_reflns_theta_full 28.00
_diffrn_reflns_theta_max 28.00
_diffrn_reflns_theta_min 2.93
_exptl_absorpt_coefficient_mu 0.723
_exptl_absorpt_correction_T_max 0.9118
_exptl_absorpt_correction_T_min 0.8287
_exptl_absorpt_correction_type empirical
_exptl_crystal_density_diffrn 1.802
_exptl_crystal_density_method 'not measured'
_exptl_crystal_F_000 944
_exptl_crystal_size_max 0.27
_exptl_crystal_size_mid 0.18
_exptl_crystal_size_min 0.13
_refine_diff_density_max 0.266
_refine_diff_density_min -0.366
_refine_diff_density_rms 0.042
_refine_ls_extinction_coef 0.0081(5)
_refine_ls_extinction_expression Fc^*^=kFc[1+0.001xFc^2^\l^3^/sin(2\q)]^-1/4^
_refine_ls_extinction_method SHELXL
_refine_ls_goodness_of_fit_ref 1.164
_refine_ls_hydrogen_treatment constr
_refine_ls_matrix_type full
_refine_ls_number_parameters 300
_refine_ls_number_reflns 4183
_refine_ls_number_restraints 0
_refine_ls_restrained_S_all 1.164
_refine_ls_R_factor_all 0.0441
_refine_ls_R_factor_gt 0.0366
_refine_ls_shift/su_max 0.001
_refine_ls_shift/su_mean 0.000
_refine_ls_structure_factor_coef Fsqd
_refine_ls_weighting_details 'calc w=1/[\s^2^(Fo^2^)+(0.0138P)^2^+0.8454P] where P=(Fo^2^+2Fc^2^)/3'
_refine_ls_weighting_scheme calc
_refine_ls_wR_factor_gt 0.0721
_refine_ls_wR_factor_ref 0.0758
_reflns_number_gt 3525
_reflns_number_total 4183
_reflns_threshold_expression >2sigma(I)
_cod_data_source_file c1cc10598a.txt
_cod_data_source_block xy_3_21_0m
_cod_original_sg_symbol_H-M P21/c
_cod_database_code 7106264

loop_
_symmetry_equiv_pos_as_xyz
'x, y, z'
'-x, y+1/2, -z+1/2'
'-x, -y, -z'
'x, -y-1/2, z-1/2'

loop_
_atom_site_label
_atom_site_type_symbol
_atom_site_fract_x
_atom_site_fract_y
_atom_site_fract_z
_atom_site_U_iso_or_equiv
_atom_site_adp_type
_atom_site_occupancy
_atom_site_symmetry_multiplicity
_atom_site_calc_flag
_atom_site_refinement_flags
_atom_site_disorder_assembly
_atom_site_disorder_group
S1 S 0.82979(9) 0.84481(6) 0.64019(4) 0.0807(2) Uani 1 1 d . . .
S2 S 0.86255(7) 0.87339(5) 0.76741(3) 0.06206(17) Uani 1 1 d . . .
S3 S 0.20926(7) 0.65675(6) 0.86133(4) 0.06857(18) Uani 1 1 d . . .
S4 S 0.40341(6) 0.73938(5) 0.93029(3) 0.05749(16) Uani 1 1 d . . .
N1 N 0.6623(2) 0.78287(16) 0.62686(10) 0.0639(5) Uani 1 1 d . . .
N2 N 0.25938(19) 0.65855(14) 0.77113(11) 0.0563(4) Uani 1 1 d . . .
O1 O 0.37368(18) 0.67475(14) 0.62188(9) 0.0681(4) Uani 1 1 d . . .
C6 C 0.6021(2) 0.76968(16) 0.69373(11) 0.0465(4) Uani 1 1 d . . .
C1 C 0.4476(2) 0.71226(16) 0.68694(11) 0.0480(4) Uani 1 1 d . . .
C2 C 0.3929(2) 0.70666(15) 0.76829(11) 0.0442(4) Uani 1 1 d . . .
C3 C 0.4877(2) 0.75401(14) 0.84425(11) 0.0408(4) Uani 1 1 d . . .
C4 C 0.6335(2) 0.80437(14) 0.84839(10) 0.0396(4) Uani 1 1 d . . .
C5 C 0.6870(2) 0.81178(14) 0.77316(11) 0.0426(4) Uani 1 1 d . . .
C7 C 0.7330(2) 0.84627(15) 0.92866(10) 0.0412(4) Uani 1 1 d . . .
C8 C 0.6795(3) 0.92741(18) 0.97035(14) 0.0618(6) Uani 1 1 d . . .
H8A H 0.5799 0.9581 0.9478 0.074 Uiso 1 1 calc R . .
C9 C 0.7743(4) 0.9631(2) 1.04593(16) 0.0794(8) Uani 1 1 d . . .
H9A H 0.7371 1.0169 1.0745 0.095 Uiso 1 1 calc R . .
C10 C 0.9216(3) 0.9198(2) 1.07850(15) 0.0772(8) Uani 1 1 d . . .
H10A H 0.9844 0.9441 1.1293 0.093 Uiso 1 1 calc R . .
C11 C 0.9777(3) 0.8409(2) 1.03705(15) 0.0673(6) Uani 1 1 d . . .
H11A H 1.0793 0.8126 1.0590 0.081 Uiso 1 1 calc R . .
C12 C 0.8834(2) 0.80319(17) 0.96240(12) 0.0513(5) Uani 1 1 d . . .
H12A H 0.9210 0.7487 0.9348 0.062 Uiso 1 1 calc R . .
S5 S 0.23207(6) 0.99659(4) 0.69932(3) 0.05003(13) Uani 1 1 d . A .
C13 C 0.2600(4) 0.9831(2) 0.59313(18) 0.0798(8) Uani 1 1 d . . .
F1 F 0.2636(4) 1.06435(16) 0.55316(12) 0.1303(8) Uani 1 1 d . A .
F2 F 0.2679(13) 0.8995(5) 0.5657(5) 0.153(4) Uani 0.60 1 d P A 1
F3 F 0.0856(9) 1.0004(9) 0.5439(4) 0.123(3) Uani 0.30 1 d P A 2
F4 F 0.424(3) 1.0066(12) 0.601(2) 0.141(10) Uani 0.17 1 d P A .
F5 F 0.4291(11) 0.9564(7) 0.6021(6) 0.140(3) Uani 0.48 1 d P A .
F6 F 0.1691(17) 0.9146(8) 0.5492(7) 0.165(6) Uani 0.45 1 d P A .
O2 O 0.1817(6) 0.9016(4) 0.7213(3) 0.0978(16) Uani 0.60 1 d P . .
O3 O 0.3955(5) 1.0205(5) 0.7402(2) 0.1233(17) Uani 0.60 1 d P . .
O5 O 0.1361(8) 1.0838(4) 0.7013(3) 0.0967(15) Uani 0.48 1 d P . .
O6 O 0.0559(5) 1.0031(5) 0.6777(3) 0.0995(15) Uani 0.48 1 d P A .
O7 O 0.2821(11) 1.0924(4) 0.7259(4) 0.106(2) Uani 0.42 1 d P A .
O8 O 0.2900(11) 0.9095(6) 0.7433(5) 0.139(4) Uani 0.42 1 d P A .

loop_
_atom_site_aniso_label
_atom_site_aniso_U_11
_atom_site_aniso_U_22
_atom_site_aniso_U_33
_atom_site_aniso_U_23
_atom_site_aniso_U_13
_atom_site_aniso_U_12
S1 0.0962(5) 0.1079(5) 0.0472(3) -0.0182(3) 0.0357(3) -0.0395(4)
S2 0.0666(3) 0.0784(4) 0.0461(3) -0.0160(3) 0.0229(2) -0.0287(3)
S3 0.0495(3) 0.0898(5) 0.0693(4) -0.0075(3) 0.0192(3) -0.0172(3)
S4 0.0497(3) 0.0818(4) 0.0435(3) -0.0043(3) 0.0158(2) -0.0087(3)
N1 0.0735(12) 0.0824(13) 0.0371(9) -0.0093(9) 0.0147(8) -0.0135(10)
N2 0.0418(9) 0.0659(11) 0.0579(10) -0.0061(9) 0.0039(7) -0.0060(8)
O1 0.0602(9) 0.0945(12) 0.0421(8) -0.0167(8) -0.0046(7) -0.0112(8)
C6 0.0496(10) 0.0567(11) 0.0310(8) -0.0032(8) 0.0044(7) -0.0002(9)
C1 0.0441(10) 0.0579(12) 0.0371(9) -0.0035(8) -0.0014(8) 0.0018(9)
C2 0.0355(9) 0.0511(11) 0.0420(9) -0.0027(8) 0.0001(7) 0.0025(8)
C3 0.0369(9) 0.0488(10) 0.0351(8) 0.0008(7) 0.0045(7) 0.0042(7)
C4 0.0371(9) 0.0485(10) 0.0316(8) -0.0019(7) 0.0041(7) 0.0020(7)
C5 0.0418(9) 0.0492(10) 0.0357(9) -0.0032(8) 0.0060(7) -0.0023(8)
C7 0.0404(9) 0.0512(10) 0.0312(8) -0.0020(7) 0.0061(7) -0.0055(8)
C8 0.0615(13) 0.0659(14) 0.0549(12) -0.0143(11) 0.0059(10) 0.0057(11)
C9 0.101(2) 0.0732(17) 0.0607(15) -0.0294(13) 0.0100(14) -0.0065(15)
C10 0.0864(18) 0.0847(18) 0.0496(13) -0.0128(13) -0.0085(12) -0.0300(15)
C11 0.0496(12) 0.0864(17) 0.0559(13) 0.0071(12) -0.0100(10) -0.0153(12)
C12 0.0414(10) 0.0652(13) 0.0445(10) -0.0011(9) 0.0034(8) -0.0021(9)
S5 0.0500(3) 0.0480(3) 0.0508(3) 0.0030(2) 0.0083(2) -0.0011(2)
C13 0.116(2) 0.0602(16) 0.0732(17) 0.0007(13) 0.0430(17) -0.0044(16)
F1 0.226(3) 0.0969(14) 0.0818(12) 0.0230(10) 0.0629(15) -0.0020(17)
F2 0.300(12) 0.081(3) 0.104(5) -0.019(3) 0.098(7) 0.042(6)
F3 0.091(4) 0.193(9) 0.062(4) -0.014(5) -0.028(3) -0.004(5)
F4 0.121(14) 0.074(9) 0.28(2) -0.015(12) 0.162(17) -0.007(9)
F5 0.125(5) 0.163(8) 0.161(6) 0.035(6) 0.092(5) 0.083(6)
F6 0.270(14) 0.153(10) 0.077(4) -0.052(7) 0.050(8) -0.132(10)
O2 0.142(4) 0.079(3) 0.081(3) 0.005(2) 0.044(3) -0.048(3)
O3 0.079(2) 0.188(5) 0.086(3) 0.028(3) -0.019(2) -0.058(3)
O5 0.117(4) 0.087(3) 0.098(3) 0.015(3) 0.048(3) 0.050(3)
O6 0.048(2) 0.162(5) 0.093(3) 0.012(3) 0.025(2) 0.011(3)
O7 0.158(6) 0.076(4) 0.098(4) -0.040(3) 0.054(4) -0.058(4)
O8 0.210(9) 0.105(6) 0.093(5) 0.041(4) 0.013(6) 0.089(7)

loop_
_atom_type_symbol
_atom_type_description
_atom_type_scat_dispersion_real
_atom_type_scat_dispersion_imag
_atom_type_scat_source
C C 0.0033 0.0016 'International Tables Vol C Tables 4.2.6.8 and 6.1.1.4'
H H 0.0000 0.0000 'International Tables Vol C Tables 4.2.6.8 and 6.1.1.4'
N N 0.0061 0.0033 'International Tables Vol C Tables 4.2.6.8 and 6.1.1.4'
O O 0.0106 0.0060 'International Tables Vol C Tables 4.2.6.8 and 6.1.1.4'
F F 0.0171 0.0103 'International Tables Vol C Tables 4.2.6.8 and 6.1.1.4'
S S 0.1246 0.1234 'International Tables Vol C Tables 4.2.6.8 and 6.1.1.4'

loop_
_geom_angle_atom_site_label_1
_geom_angle_atom_site_label_2
_geom_angle_atom_site_label_3
_geom_angle
_geom_angle_site_symmetry_1
_geom_angle_site_symmetry_3
_geom_angle_publ_flag
N1 S1 S2 98.35(7) . . ?
C5 S2 S1 92.54(6) . . ?
N2 S3 S4 98.44(7) . . ?
C3 S4 S3 92.32(7) . . ?
C6 N1 S1 116.66(15) . . ?
C2 N2 S3 116.36(14) . . ?
N1 C6 C5 119.01(18) . . ?
N1 C6 C1 120.07(17) . . ?
C5 C6 C1 120.92(16) . . ?
O1 C1 C6 123.06(18) . . ?
O1 C1 C2 123.51(19) . . ?
C6 C1 C2 113.43(15) . . ?
N2 C2 C3 119.67(17) . . ?
N2 C2 C1 119.72(17) . . ?
C3 C2 C1 120.61(16) . . ?
C4 C3 C2 124.11(16) . . ?
C4 C3 S4 122.66(13) . . ?
C2 C3 S4 113.21(14) . . ?
C3 C4 C5 116.60(16) . . ?
C3 C4 C7 122.73(15) . . ?
C5 C4 C7 120.65(16) . . ?
C4 C5 C6 124.29(17) . . ?
C4 C5 S2 122.28(14) . . ?
C6 C5 S2 113.43(14) . . ?
C8 C7 C12 119.08(18) . . ?
C8 C7 C4 121.59(17) . . ?
C12 C7 C4 119.33(17) . . ?
C7 C8 C9 119.9(2) . . ?
C10 C9 C8 120.3(2) . . ?
C9 C10 C11 120.4(2) . . ?
C10 C11 C12 120.0(2) . . ?
C11 C12 C7 120.2(2) . . ?
O7 S5 O8 122.9(5) . . ?
O7 S5 O2 146.5(3) . . ?
O8 S5 O2 38.8(4) . . ?
O7 S5 O5 52.4(4) . . ?
O8 S5 O5 143.1(4) . . ?
O2 S5 O5 120.4(4) . . ?
O7 S5 O3 56.6(4) . . ?
O8 S5 O3 74.9(4) . . ?
O2 S5 O3 113.4(3) . . ?
O5 S5 O3 108.7(4) . . ?
O7 S5 O6 104.8(4) . . ?
O8 S5 O6 113.8(5) . . ?
O2 S5 O6 75.9(3) . . ?
O5 S5 O6 52.4(3) . . ?
O3 S5 O6 158.9(3) . . ?
O7 S5 C13 107.3(2) . . ?
O8 S5 C13 108.2(4) . . ?
O2 S5 C13 105.9(2) . . ?
O5 S5 C13 107.5(2) . . ?
O3 S5 C13 98.5(2) . . ?
O6 S5 C13 96.8(2) . . ?
F2 C13 F1 125.1(5) . . ?
F2 C13 F6 39.7(7) . . ?
F1 C13 F6 112.3(6) . . ?
F2 C13 F4 95.6(8) . . ?
F1 C13 F4 73.9(9) . . ?
F6 C13 F4 131.4(11) . . ?
F2 C13 F5 71.4(5) . . ?
F1 C13 F5 96.8(4) . . ?
F6 C13 F5 110.3(7) . . ?
F4 C13 F5 26.5(6) . . ?
F2 C13 F3 93.8(6) . . ?
F1 C13 F3 74.6(4) . . ?
F6 C13 F3 54.7(6) . . ?
F4 C13 F3 146.8(12) . . ?
F5 C13 F3 154.7(5) . . ?
F2 C13 S5 118.7(5) . . ?
F1 C13 S5 116.2(2) . . ?
F6 C13 S5 114.2(6) . . ?
F4 C13 S5 103.3(12) . . ?
F5 C13 S5 105.3(4) . . ?
F3 C13 S5 99.8(3) . . ?
C13 F1 F4 57.5(6) . . ?
C13 F1 F3 60.5(3) . . ?
F4 F1 F3 117.1(6) . . ?
F6 F2 C13 76.8(8) . . ?
F6 F2 F5 137.7(11) . . ?
C13 F2 F5 62.4(4) . . ?
F6 F3 C13 53.0(4) . . ?
F6 F3 F1 87.5(6) . . ?
C13 F3 F1 44.9(2) . . ?
F5 F4 C13 81(2) . . ?
F5 F4 F1 122(4) . . ?
C13 F4 F1 48.6(8) . . ?
F4 F5 C13 72(2) . . ?
F4 F5 F2 115(3) . . ?
C13 F5 F2 46.2(4) . . ?
F2 F6 C13 63.5(8) . . ?
F2 F6 F3 134.4(12) . . ?
C13 F6 F3 72.3(6) . . ?
O8 O2 S5 70.1(6) . . ?
O8 O2 O6 122.9(7) . . ?
S5 O2 O6 54.1(2) . . ?
O7 O3 S5 58.8(3) . . ?
O7 O3 O8 103.8(4) . . ?
S5 O3 O8 50.9(2) . . ?
O7 O5 O6 127.9(5) . . ?
O7 O5 S5 61.9(3) . . ?
O6 O5 S5 66.1(3) . . ?
O5 O6 S5 61.4(3) . . ?
O5 O6 O2 105.4(3) . . ?
S5 O6 O2 50.03(18) . . ?
O5 O7 O3 129.7(5) . . ?
O5 O7 S5 65.7(3) . . ?
O3 O7 S5 64.6(3) . . ?
O2 O8 S5 71.1(5) . . ?
O2 O8 O3 124.9(7) . . ?
S5 O8 O3 54.2(3) . . ?

loop_
_geom_bond_atom_site_label_1
_geom_bond_atom_site_label_2
_geom_bond_distance
_geom_bond_site_symmetry_2
_geom_bond_publ_flag
S1 N1 1.601(2) . ?
S1 S2 2.0533(8) . ?
S2 C5 1.7061(19) . ?
S3 N2 1.6101(19) . ?
S3 S4 2.0695(8) . ?
S4 C3 1.7113(18) . ?
N1 C6 1.306(2) . ?
N2 C2 1.300(2) . ?
O1 C1 1.204(2) . ?
C6 C5 1.437(2) . ?
C6 C1 1.486(3) . ?
C1 C2 1.493(3) . ?
C2 C3 1.449(2) . ?
C3 C4 1.384(2) . ?
C4 C5 1.395(2) . ?
C4 C7 1.488(2) . ?
C7 C8 1.381(3) . ?
C7 C12 1.386(3) . ?
C8 C9 1.388(3) . ?
C9 C10 1.362(4) . ?
C10 C11 1.366(4) . ?
C11 C12 1.384(3) . ?
S5 O7 1.353(4) . ?
S5 O8 1.368(6) . ?
S5 O2 1.376(4) . ?
S5 O5 1.397(4) . ?
S5 O3 1.429(3) . ?
S5 O6 1.455(4) . ?
S5 C13 1.797(3) . ?
C13 F2 1.179(6) . ?
C13 F1 1.242(3) . ?
C13 F6 1.283(8) . ?
C13 F4 1.397(19) . ?
C13 F5 1.447(8) . ?
C13 F3 1.530(7) . ?
F1 F4 1.59(2) . ?
F1 F3 1.696(9) . ?
F2 F6 0.842(16) . ?
F2 F5 1.547(12) . ?
F3 F6 1.311(12) . ?
F4 F5 0.653(15) . ?
O2 O8 0.912(9) . ?
O2 O6 1.742(7) . ?
O3 O7 1.321(8) . ?
O3 O8 1.701(10) . ?
O5 O7 1.215(8) . ?
O5 O6 1.261(7) . ?
